data_7133374
loop_
_publ_author_name
'Jabbarpoor, Maryam'
'LeBlanc, Jesse'
'Chen, Zichuan'
'Cadwallader, Dusty'
'Le, Christine M.'

_publ_section_title
;
 Pd-catalyzed Suzuki-type cross-coupling of 2-pyridyl carbamoyl fluorides.
;
_journal_issue 66
_journal_name_full 'Chemical communications (Cambridge, England)'
_journal_page_first 8700
_journal_page_last 8703
_journal_paper_doi 10.1039/d4cc02431a
_journal_volume 60
_journal_year 2024
_chemical_formula_moiety 'C31 H26 Cl N2 O P Pd, 1[C4H8O2]'
_chemical_formula_sum 'C35 H34 Cl N2 O3 P Pd'
_chemical_formula_weight 703.46
_space_group_crystal_system monoclinic
_space_group_IT_number 14
_space_group_name_Hall '-P 2yn'
_space_group_name_H-M_alt 'P 1 21/n 1'
_atom_sites_solution_hydrogens geom
_audit_creation_date 2024-03-19
_audit_creation_method
;
Olex2 1.5
(compiled 2023.08.24 svn.re1ec1418 for OlexSys, GUI svn.r6817)
;
_audit_update_record
;
2024-04-10 deposited with the CCDC.	2024-07-18 downloaded from the CCDC.
;
_cell_angle_alpha 90
_cell_angle_beta 99.551(2)
_cell_angle_gamma 90
_cell_formula_units_Z 4
_cell_length_a 11.0260(6)
_cell_length_b 16.8504(11)
_cell_length_c 17.4371(11)
_cell_measurement_reflns_used 9485
_cell_measurement_temperature 173.00
_cell_measurement_theta_max 28.25
_cell_measurement_theta_min 2.37
_cell_volume 3194.8(3)
_computing_cell_refinement 'SAINT V8.40B (?, 2016)'
_computing_data_reduction 'SAINT V8.40B (?, 2016)'
_computing_molecular_graphics 'Olex2 1.5 (Dolomanov et al., 2009)'
_computing_publication_material 'Olex2 1.5 (Dolomanov et al., 2009)'
_computing_structure_refinement 'SHELXL 2018/3 (Sheldrick, 2015)'
_computing_structure_solution 'SHELXT 2018/2 (Sheldrick, 2018)'
_diffrn_ambient_temperature 173.00
_diffrn_measured_fraction_theta_full 0.999
_diffrn_measured_fraction_theta_max 0.998
_diffrn_measurement_device_type 'Bruker APEX-II CCD'
_diffrn_measurement_method '\f and \w scans'
_diffrn_radiation_type MoK\a
_diffrn_radiation_wavelength 0.71073
_diffrn_reflns_av_R_equivalents 0.0770
_diffrn_reflns_av_unetI/netI 0.0469
_diffrn_reflns_Laue_measured_fraction_full 0.999
_diffrn_reflns_Laue_measured_fraction_max 0.998
_diffrn_reflns_limit_h_max 14
_diffrn_reflns_limit_h_min -14
_diffrn_reflns_limit_k_max 22
_diffrn_reflns_limit_k_min -22
_diffrn_reflns_limit_l_max 23
_diffrn_reflns_limit_l_min -23
_diffrn_reflns_number 61357
_diffrn_reflns_point_group_measured_fraction_full 0.999
_diffrn_reflns_point_group_measured_fraction_max 0.998
_diffrn_reflns_theta_full 25.242
_diffrn_reflns_theta_max 28.315
_diffrn_reflns_theta_min 2.043
_diffrn_source_current 20.0
_diffrn_source_power 1.0
_diffrn_source_voltage 50.0
_diffrn_standards_number 0
_exptl_absorpt_coefficient_mu 0.752
_exptl_absorpt_correction_T_max 0.7457
_exptl_absorpt_correction_T_min 0.6454
_exptl_absorpt_correction_type none
_exptl_absorpt_process_details 'SADABS-2016/2 (Bruker,2016/2) was used for absorption correction'
_exptl_crystal_colour 'clear colourless'
_exptl_crystal_colour_lustre clear
_exptl_crystal_colour_primary colourless
_exptl_crystal_density_diffrn 1.463
_exptl_crystal_description block
_exptl_crystal_F_000 1440
_exptl_crystal_size_max 0.1
_exptl_crystal_size_mid 0.1
_exptl_crystal_size_min 0.02
_refine_diff_density_max 1.764
_refine_diff_density_min -1.111
_refine_diff_density_rms 0.124
_refine_ls_extinction_method none
_refine_ls_goodness_of_fit_ref 1.048
_refine_ls_hydrogen_treatment constr
_refine_ls_matrix_type full
_refine_ls_number_parameters 334
_refine_ls_number_reflns 7953
_refine_ls_number_restraints 0
_refine_ls_restrained_S_all 1.048
_refine_ls_R_factor_all 0.0760
_refine_ls_R_factor_gt 0.0480
_refine_ls_shift/su_max 0.000
_refine_ls_shift/su_mean 0.000
_refine_ls_structure_factor_coef Fsqd
_refine_ls_weighting_details 'w=1/[\s^2^(Fo^2^)+(0.0573P)^2^+10.1638P] where P=(Fo^2^+2Fc^2^)/3'
_refine_ls_weighting_scheme calc
_refine_ls_wR_factor_gt 0.1182
_refine_ls_wR_factor_ref 0.1405
_reflns_Friedel_coverage 0.000
_reflns_number_gt 5834
_reflns_number_total 7953
_reflns_threshold_expression 'I > 2\s(I)'
_cod_data_source_file d4cc02431a2.cif
_cod_data_source_block jjl694_org_colorless_0m_a
_cod_depositor_comments 'Adding full bibliography for 7133373--7133374.cif.'
_cod_database_code 7133374
_shelx_shelxl_version_number 2018/3
_shelx_space_group_comment
;
The symmetry employed for this shelxl refinement is uniquely defined
by the following loop, which should always be used as a source of
symmetry information in preference to the above space-group names.
They are only intended as comments.
;
_shelx_estimated_absorpt_t_max 0.985
_shelx_estimated_absorpt_t_min 0.929
_olex2_refinement_description
;
1. Fixed Uiso
 At 1.2 times of:
  All C(H) groups, All C(H,H) groups
2.a Secondary CH2 refined with riding coordinates:
 C00E(H00A,H00B)
2.b Aromatic/amide H refined with riding coordinates:
 C009(H009), C00Z(H00Z), C00V(H00V), C00U(H00U), C00X(H00X), C00W(H00W),
 C00H(H00H), C00I(H00I), C00G(H00G), C00K(H00K), C00J(H00J), C00N(H00N),
 C00L(H00L), C00P(H00P), C00O(H00O), C00S(H00S), C00Q(H00Q), C00R(H00R),
 C00T(H00T), C00F(H00F), C00B(H00C), C010(H010), C011(H011), C012(H012)
;
_smtbx_masks_special_details
;
A solvent mask was calculated and 208 electrons were 
found in a volume of 812\%A^3^ in 1 void per unit cell. 
This is consistent with the presence of 
1[C4H8O2] per Asymmetric Unit 
which account for 192 electrons 
per unit cell.
;
_smtbx_masks_void_probe_radius 1.2
_smtbx_masks_void_truncation_radius 1.2
_olex2_submission_special_instructions 'No special instructions were received'

loop_
_space_group_symop_operation_xyz
'x, y, z'
'-x+1/2, y+1/2, -z+1/2'
'-x, -y, -z'
'x-1/2, -y-1/2, z-1/2'

loop_
_atom_site_label
_atom_site_type_symbol
_atom_site_fract_x
_atom_site_fract_y
_atom_site_fract_z
_atom_site_U_iso_or_equiv
_atom_site_adp_type
_atom_site_occupancy
_atom_site_site_symmetry_order
_atom_site_calc_flag
_atom_site_refinement_flags_posn
_atom_site_refinement_flags_adp
_atom_site_refinement_flags_occupancy
_atom_site_disorder_assembly
_atom_site_disorder_group
Pd00 Pd 0.61270(2) 0.36586(2) 0.44443(2) 0.02197(9) Uani 1 1 d . . . . .
P003 P 0.63380(9) 0.29651(6) 0.33534(6) 0.0234(2) Uani 1 1 d . . . . .
O004 O 0.6519(3) 0.47837(18) 0.32465(16) 0.0312(6) Uani 1 1 d . . . . .
N005 N 0.6309(3) 0.44150(19) 0.53992(18) 0.0220(6) Uani 1 1 d . . . . .
N006 N 0.6680(3) 0.52938(19) 0.44574(18) 0.0232(6) Uani 1 1 d . . . . .
C007 C 0.6637(3) 0.5158(2) 0.5234(2) 0.0226(7) Uani 1 1 d . . . . .
C008 C 0.6498(3) 0.4657(2) 0.3927(2) 0.0239(8) Uani 1 1 d . . . . .
C009 C 0.6911(4) 0.5734(3) 0.5818(2) 0.0295(9) Uani 1 1 d . . . . .
H009 H 0.710877 0.626226 0.569393 0.035 Uiso 1 1 calc R U . . .
C00Z C 0.2910(4) 0.2739(3) 0.2062(3) 0.0460(13) Uani 1 1 d . . . . .
H00Z H 0.221236 0.241032 0.206819 0.055 Uiso 1 1 calc R U . . .
C00V C 0.8852(5) 0.3236(3) 0.1880(3) 0.0448(12) Uani 1 1 d . . . . .
H00V H 0.890071 0.312950 0.135114 0.054 Uiso 1 1 calc R U . . .
C00U C 0.6606(5) 0.0587(3) 0.2920(3) 0.0438(12) Uani 1 1 d . . . . .
H00U H 0.641265 0.023567 0.249101 0.053 Uiso 1 1 calc R U . . .
C00X C 0.3870(5) 0.3816(4) 0.1509(3) 0.0465(13) Uani 1 1 d . . . . .
H00X H 0.383142 0.423238 0.113771 0.056 Uiso 1 1 calc R U . . .
C00W C 0.2861(4) 0.3335(4) 0.1516(3) 0.0472(13) Uani 1 1 d . . . . .
H00W H 0.213454 0.341351 0.114612 0.057 Uiso 1 1 calc R U . . .
C00H C 0.6885(4) 0.5514(3) 0.6575(2) 0.0321(9) Uani 1 1 d . . . . .
H00H H 0.707466 0.589321 0.698056 0.039 Uiso 1 1 calc R U . . .
C00I C 0.9181(4) 0.5740(3) 0.4201(2) 0.0314(9) Uani 1 1 d . . . . .
H00I H 0.894130 0.520866 0.407008 0.038 Uiso 1 1 calc R U . . .
C00G C 0.8684(4) 0.7064(3) 0.4542(2) 0.0315(9) Uani 1 1 d . . . . .
H00G H 0.810097 0.744437 0.465234 0.038 Uiso 1 1 calc R U . . .
C00K C 0.6293(4) 0.4212(3) 0.6147(2) 0.0293(8) Uani 1 1 d . . . . .
H00K H 0.607328 0.368544 0.626181 0.035 Uiso 1 1 calc R U . . .
C00J C 0.7783(4) 0.3076(3) 0.2159(3) 0.0362(10) Uani 1 1 d . . . . .
H00J H 0.710039 0.285501 0.182282 0.043 Uiso 1 1 calc R U . . .
C00M C 0.5001(4) 0.3090(3) 0.2591(2) 0.0300(9) Uani 1 1 d . . . . .
C00N C 1.0763(4) 0.6730(3) 0.4445(3) 0.0375(10) Uani 1 1 d . . . . .
H00N H 1.159840 0.688219 0.446864 0.045 Uiso 1 1 calc R U . . .
C00L C 0.6587(4) 0.4746(3) 0.6752(2) 0.0337(9) Uani 1 1 d . . . . .
H00L H 0.658345 0.458949 0.727474 0.040 Uiso 1 1 calc R U . . .
C00P C 0.9791(4) 0.3700(3) 0.3136(3) 0.0396(11) Uani 1 1 d . . . . .
H00P H 1.048312 0.391091 0.347110 0.048 Uiso 1 1 calc R U . . .
C00O C 0.7200(4) 0.1608(3) 0.4165(3) 0.0339(9) Uani 1 1 d . . . . .
H00O H 0.741132 0.195749 0.459443 0.041 Uiso 1 1 calc R U . . .
C00S C 0.4949(4) 0.3697(3) 0.2042(2) 0.0345(9) Uani 1 1 d . . . . .
H00S H 0.564336 0.402801 0.203119 0.041 Uiso 1 1 calc R U . . .
C00Q C 1.0411(4) 0.5960(3) 0.4261(3) 0.0358(10) Uani 1 1 d . . . . .
H00Q H 1.100840 0.557784 0.417432 0.043 Uiso 1 1 calc R U . . .
C00R C 0.9912(4) 0.7280(3) 0.4594(3) 0.0375(10) Uani 1 1 d . . . . .
H00R H 1.016233 0.780716 0.473200 0.045 Uiso 1 1 calc R U . . .
C00T C 0.3971(4) 0.2613(3) 0.2605(3) 0.0373(10) Uani 1 1 d . . . . .
H00T H 0.399277 0.220460 0.298261 0.045 Uiso 1 1 calc R U . . .
C00F C 0.6285(4) 0.1375(3) 0.2831(3) 0.0351(9) Uani 1 1 d . . . . .
H00F H 0.586820 0.156376 0.234422 0.042 Uiso 1 1 calc R U . . .
C00E C 0.6944(4) 0.6087(2) 0.4183(2) 0.0274(8) Uani 1 1 d . . . . .
H00A H 0.649204 0.648378 0.444406 0.033 Uiso 1 1 calc R U . . .
H00B H 0.663595 0.611979 0.361712 0.033 Uiso 1 1 calc R U . . .
C00D C 0.8301(4) 0.6295(2) 0.4331(2) 0.0262(8) Uani 1 1 d . . . . .
C00C C 0.6574(4) 0.1900(2) 0.3461(2) 0.0277(8) Uani 1 1 d . . . . .
C00B C 0.8716(4) 0.3542(3) 0.3421(2) 0.0296(9) Uani 1 1 d . . . . .
H00C H 0.867676 0.364168 0.395257 0.035 Uiso 1 1 calc R U . . .
C00A C 0.7692(4) 0.3237(2) 0.2934(2) 0.0268(8) Uani 1 1 d . . . . .
C010 C 0.7207(5) 0.0299(3) 0.3624(3) 0.0478(12) Uani 1 1 d . . . . .
H010 H 0.740553 -0.024874 0.368050 0.057 Uiso 1 1 calc R U . . .
C011 C 0.9860(5) 0.3551(3) 0.2365(3) 0.0466(13) Uani 1 1 d . . . . .
H011 H 1.059453 0.366508 0.216785 0.056 Uiso 1 1 calc R U . . .
C012 C 0.7516(5) 0.0808(3) 0.4244(3) 0.0445(12) Uani 1 1 d . . . . .
H012 H 0.794539 0.061383 0.472506 0.053 Uiso 1 1 calc R U . . .
Cl1 Cl 0.53015(10) 0.25857(6) 0.51101(6) 0.0347(2) Uani 1 1 d . . . . .

loop_
_atom_site_aniso_label
_atom_site_aniso_U_11
_atom_site_aniso_U_22
_atom_site_aniso_U_33
_atom_site_aniso_U_23
_atom_site_aniso_U_13
_atom_site_aniso_U_12
Pd00 0.02014(14) 0.02527(16) 0.02093(15) -0.00224(12) 0.00466(10) -0.00117(11)
P003 0.0220(5) 0.0271(5) 0.0209(5) -0.0042(4) 0.0037(4) -0.0005(4)
O004 0.0402(16) 0.0336(16) 0.0204(14) -0.0009(12) 0.0067(12) -0.0027(13)
N005 0.0185(14) 0.0261(16) 0.0215(15) -0.0006(13) 0.0035(12) 0.0027(12)
N006 0.0236(15) 0.0238(16) 0.0228(16) -0.0007(13) 0.0055(12) -0.0007(12)
C007 0.0193(17) 0.0260(19) 0.0233(18) -0.0026(15) 0.0059(14) 0.0034(14)
C008 0.0229(17) 0.027(2) 0.0211(18) -0.0014(15) 0.0021(14) 0.0026(14)
C009 0.0256(19) 0.031(2) 0.032(2) -0.0063(17) 0.0041(16) -0.0010(16)
C00Z 0.022(2) 0.053(3) 0.062(3) -0.032(3) 0.003(2) -0.0018(19)
C00V 0.041(3) 0.064(3) 0.034(2) 0.002(2) 0.020(2) 0.010(2)
C00U 0.058(3) 0.033(2) 0.041(3) -0.014(2) 0.010(2) -0.004(2)
C00X 0.042(3) 0.069(4) 0.025(2) -0.007(2) -0.0036(19) 0.017(2)
C00W 0.032(2) 0.066(3) 0.038(3) -0.028(3) -0.008(2) 0.015(2)
C00H 0.028(2) 0.041(2) 0.027(2) -0.0134(18) 0.0033(16) 0.0003(17)
C00I 0.031(2) 0.031(2) 0.033(2) -0.0004(18) 0.0061(17) 0.0004(17)
C00G 0.033(2) 0.030(2) 0.030(2) 0.0028(17) 0.0012(17) -0.0011(17)
C00K 0.031(2) 0.035(2) 0.0228(19) -0.0007(17) 0.0087(16) 0.0005(17)
C00J 0.031(2) 0.049(3) 0.031(2) -0.006(2) 0.0105(18) 0.0035(19)
C00M 0.028(2) 0.035(2) 0.027(2) -0.0112(17) 0.0029(16) 0.0014(16)
C00N 0.028(2) 0.050(3) 0.033(2) 0.008(2) 0.0013(17) -0.006(2)
C00L 0.032(2) 0.046(3) 0.023(2) -0.0035(19) 0.0060(16) 0.0004(19)
C00P 0.022(2) 0.042(3) 0.055(3) -0.001(2) 0.0073(19) -0.0009(18)
C00O 0.036(2) 0.035(2) 0.031(2) -0.0060(19) 0.0048(18) 0.0035(18)
C00S 0.030(2) 0.045(3) 0.028(2) -0.0096(19) 0.0026(17) 0.0012(19)
C00Q 0.026(2) 0.045(3) 0.037(2) 0.005(2) 0.0046(17) 0.0024(18)
C00R 0.039(2) 0.036(2) 0.035(2) 0.0056(19) -0.0025(19) -0.0112(19)
C00T 0.025(2) 0.040(2) 0.048(3) -0.018(2) 0.0069(18) -0.0044(18)
C00F 0.042(2) 0.031(2) 0.031(2) -0.0082(18) 0.0048(18) -0.0036(19)
C00E 0.0263(19) 0.028(2) 0.028(2) 0.0018(16) 0.0040(16) -0.0015(15)
C00D 0.0267(18) 0.031(2) 0.0200(18) 0.0024(16) 0.0025(14) -0.0013(16)
C00C 0.030(2) 0.027(2) 0.027(2) -0.0060(16) 0.0079(16) -0.0019(16)
C00B 0.0228(18) 0.036(2) 0.029(2) -0.0025(17) 0.0014(15) -0.0023(16)
C00A 0.0253(19) 0.030(2) 0.0257(19) -0.0003(16) 0.0066(15) 0.0025(16)
C010 0.061(3) 0.029(2) 0.053(3) -0.003(2) 0.010(3) 0.007(2)
C011 0.033(2) 0.052(3) 0.061(3) 0.004(3) 0.025(2) 0.007(2)
C012 0.052(3) 0.037(3) 0.044(3) 0.003(2) 0.008(2) 0.009(2)
Cl1 0.0392(6) 0.0295(5) 0.0388(6) 0.0023(4) 0.0163(4) -0.0009(4)

loop_
_atom_type_symbol
_atom_type_description
_atom_type_scat_dispersion_real
_atom_type_scat_dispersion_imag
_atom_type_scat_source
C C 0.0033 0.0016 'International Tables Vol C Tables 4.2.6.8 and 6.1.1.4'
H H 0.0000 0.0000 'International Tables Vol C Tables 4.2.6.8 and 6.1.1.4'
Cl Cl 0.1484 0.1585 'International Tables Vol C Tables 4.2.6.8 and 6.1.1.4'
N N 0.0061 0.0033 'International Tables Vol C Tables 4.2.6.8 and 6.1.1.4'
O O 0.0106 0.0060 'International Tables Vol C Tables 4.2.6.8 and 6.1.1.4'
P P 0.1023 0.0942 'International Tables Vol C Tables 4.2.6.8 and 6.1.1.4'
Pd Pd -0.9988 1.0072 'International Tables Vol C Tables 4.2.6.8 and 6.1.1.4'

loop_
_geom_angle_atom_site_label_1
_geom_angle_atom_site_label_2
_geom_angle_atom_site_label_3
_geom_angle
_geom_angle_site_symmetry_1
_geom_angle_site_symmetry_3
_geom_angle_publ_flag
P003 Pd00 Cl1 96.70(4) . . ?
N005 Pd00 P003 166.78(9) . . ?
N005 Pd00 Cl1 93.91(9) . . ?
C008 Pd00 P003 89.90(11) . . ?
C008 Pd00 N005 81.04(14) . . ?
C008 Pd00 Cl1 168.32(11) . . ?
C00M P003 Pd00 111.53(13) . . ?
C00C P003 Pd00 116.92(14) . . ?
C00C P003 C00M 105.89(19) . . ?
C00C P003 C00A 100.13(19) . . ?
C00A P003 Pd00 114.18(14) . . ?
C00A P003 C00M 107.10(19) . . ?
C007 N005 Pd00 113.0(2) . . ?
C007 N005 C00K 119.3(3) . . ?
C00K N005 Pd00 127.1(3) . . ?
C007 N006 C008 119.5(3) . . ?
C007 N006 C00E 120.9(3) . . ?
C008 N006 C00E 119.6(3) . . ?
N005 C007 N006 114.7(3) . . ?
N005 C007 C009 121.3(4) . . ?
N006 C007 C009 123.9(4) . . ?
O004 C008 Pd00 129.4(3) . . ?
O004 C008 N006 119.1(4) . . ?
N006 C008 Pd00 111.4(3) . . ?
C007 C009 H009 120.9 . . ?
C00H C009 C007 118.3(4) . . ?
C00H C009 H009 120.9 . . ?
C00W C00Z H00Z 119.6 . . ?
C00W C00Z C00T 120.9(5) . . ?
C00T C00Z H00Z 119.6 . . ?
C00J C00V H00V 119.7 . . ?
C00J C00V C011 120.5(5) . . ?
C011 C00V H00V 119.7 . . ?
C00F C00U H00U 119.5 . . ?
C00F C00U C010 121.0(4) . . ?
C010 C00U H00U 119.5 . . ?
C00W C00X H00X 119.7 . . ?
C00W C00X C00S 120.6(5) . . ?
C00S C00X H00X 119.7 . . ?
C00Z C00W H00W 120.2 . . ?
C00X C00W C00Z 119.7(4) . . ?
C00X C00W H00W 120.2 . . ?
C009 C00H H00H 119.7 . . ?
C009 C00H C00L 120.6(4) . . ?
C00L C00H H00H 119.7 . . ?
C00Q C00I H00I 119.8 . . ?
C00D C00I H00I 119.8 . . ?
C00D C00I C00Q 120.3(4) . . ?
C00R C00G H00G 119.7 . . ?
C00R C00G C00D 120.6(4) . . ?
C00D C00G H00G 119.7 . . ?
N005 C00K H00K 118.9 . . ?
N005 C00K C00L 122.2(4) . . ?
C00L C00K H00K 118.9 . . ?
C00V C00J H00J 119.8 . . ?
C00V C00J C00A 120.5(4) . . ?
C00A C00J H00J 119.8 . . ?
C00S C00M P003 121.4(3) . . ?
C00T C00M P003 118.8(4) . . ?
C00T C00M C00S 119.6(4) . . ?
C00Q C00N H00N 119.9 . . ?
C00R C00N H00N 119.9 . . ?
C00R C00N C00Q 120.3(4) . . ?
C00H C00L C00K 118.3(4) . . ?
C00H C00L H00L 120.9 . . ?
C00K C00L H00L 120.9 . . ?
C00B C00P H00P 119.9 . . ?
C011 C00P H00P 119.9 . . ?
C011 C00P C00B 120.2(4) . . ?
C00C C00O H00O 119.8 . . ?
C00C C00O C012 120.5(4) . . ?
C012 C00O H00O 119.8 . . ?
C00X C00S H00S 120.1 . . ?
C00M C00S C00X 119.7(5) . . ?
C00M C00S H00S 120.1 . . ?
C00I C00Q H00Q 120.0 . . ?
C00N C00Q C00I 120.1(4) . . ?
C00N C00Q H00Q 120.0 . . ?
C00G C00R H00R 120.0 . . ?
C00N C00R C00G 120.0(4) . . ?
C00N C00R H00R 120.0 . . ?
C00Z C00T C00M 119.6(5) . . ?
C00Z C00T H00T 120.2 . . ?
C00M C00T H00T 120.2 . . ?
C00U C00F H00F 120.1 . . ?
C00U C00F C00C 119.9(4) . . ?
C00C C00F H00F 120.1 . . ?
N006 C00E H00A 108.9 . . ?
N006 C00E H00B 108.9 . . ?
N006 C00E C00D 113.5(3) . . ?
H00A C00E H00B 107.7 . . ?
C00D C00E H00A 108.9 . . ?
C00D C00E H00B 108.9 . . ?
C00I C00D C00G 118.6(4) . . ?
C00I C00D C00E 120.7(4) . . ?
C00G C00D C00E 120.5(4) . . ?
C00O C00C P003 118.7(3) . . ?
C00O C00C C00F 118.8(4) . . ?
C00F C00C P003 122.0(3) . . ?
C00P C00B H00C 119.8 . . ?
C00P C00B C00A 120.5(4) . . ?
C00A C00B H00C 119.8 . . ?
C00J C00A P003 122.2(3) . . ?
C00B C00A P003 118.8(3) . . ?
C00B C00A C00J 118.7(4) . . ?
C00U C010 H010 120.1 . . ?
C012 C010 C00U 119.9(5) . . ?
C012 C010 H010 120.1 . . ?
C00V C011 H011 120.2 . . ?
C00P C011 C00V 119.7(4) . . ?
C00P C011 H011 120.2 . . ?
C00O C012 H012 120.0 . . ?
C010 C012 C00O 120.0(5) . . ?
C010 C012 H012 120.0 . . ?

loop_
_geom_bond_atom_site_label_1
_geom_bond_atom_site_label_2
_geom_bond_distance
_geom_bond_site_symmetry_2
_geom_bond_publ_flag
Pd00 P003 2.2771(10) . ?
Pd00 N005 2.080(3) . ?
Pd00 C008 1.983(4) . ?
Pd00 Cl1 2.4074(11) . ?
P003 C00M 1.826(4) . ?
P003 C00C 1.818(4) . ?
P003 C00A 1.826(4) . ?
O004 C008 1.210(5) . ?
N005 C007 1.347(5) . ?
N005 C00K 1.352(5) . ?
N006 C007 1.381(5) . ?
N006 C008 1.409(5) . ?
N006 C00E 1.465(5) . ?
C007 C009 1.404(5) . ?
C009 H009 0.9500 . ?
C009 C00H 1.377(6) . ?
C00Z H00Z 0.9500 . ?
C00Z C00W 1.379(8) . ?
C00Z C00T 1.394(7) . ?
C00V H00V 0.9500 . ?
C00V C00J 1.375(6) . ?
C00V C011 1.385(8) . ?
C00U H00U 0.9500 . ?
C00U C00F 1.377(7) . ?
C00U C010 1.383(7) . ?
C00X H00X 0.9500 . ?
C00X C00W 1.378(8) . ?
C00X C00S 1.398(6) . ?
C00W H00W 0.9500 . ?
C00H H00H 0.9500 . ?
C00H C00L 1.382(7) . ?
C00I H00I 0.9500 . ?
C00I C00Q 1.393(6) . ?
C00I C00D 1.393(6) . ?
C00G H00G 0.9500 . ?
C00G C00R 1.390(6) . ?
C00G C00D 1.394(6) . ?
C00K H00K 0.9500 . ?
C00K C00L 1.383(6) . ?
C00J H00J 0.9500 . ?
C00J C00A 1.398(6) . ?
C00M C00S 1.395(6) . ?
C00M C00T 1.395(6) . ?
C00N H00N 0.9500 . ?
C00N C00Q 1.378(7) . ?
C00N C00R 1.374(7) . ?
C00L H00L 0.9500 . ?
C00P H00P 0.9500 . ?
C00P C00B 1.386(6) . ?
C00P C011 1.382(7) . ?
C00O H00O 0.9500 . ?
C00O C00C 1.394(6) . ?
C00O C012 1.394(7) . ?
C00S H00S 0.9500 . ?
C00Q H00Q 0.9500 . ?
C00R H00R 0.9500 . ?
C00T H00T 0.9500 . ?
C00F H00F 0.9500 . ?
C00F C00C 1.406(6) . ?
C00E H00A 0.9900 . ?
C00E H00B 0.9900 . ?
C00E C00D 1.517(5) . ?
C00B H00C 0.9500 . ?
C00B C00A 1.394(6) . ?
C010 H010 0.9500 . ?
C010 C012 1.378(7) . ?
C011 H011 0.9500 . ?
C012 H012 0.9500 . ?

loop_
_geom_torsion_atom_site_label_1
_geom_torsion_atom_site_label_2
_geom_torsion_atom_site_label_3
_geom_torsion_atom_site_label_4
_geom_torsion
_geom_torsion_site_symmetry_1
_geom_torsion_site_symmetry_2
_geom_torsion_site_symmetry_3
_geom_torsion_site_symmetry_4
_geom_torsion_publ_flag
Pd00 P003 C00M C00S 90.5(3) . . . . ?
Pd00 P003 C00M C00T -83.5(3) . . . . ?
Pd00 P003 C00C C00O -31.3(4) . . . . ?
Pd00 P003 C00C C00F 156.8(3) . . . . ?
Pd00 P003 C00A C00J -159.3(3) . . . . ?
Pd00 P003 C00A C00B 27.2(4) . . . . ?
Pd00 N005 C007 N006 5.6(4) . . . . ?
Pd00 N005 C007 C009 -174.3(3) . . . . ?
Pd00 N005 C00K C00L 171.1(3) . . . . ?
P003 C00M C00S C00X -174.6(3) . . . . ?
P003 C00M C00T C00Z 175.3(3) . . . . ?
N005 C007 C009 C00H 2.6(6) . . . . ?
N005 C00K C00L C00H 1.1(6) . . . . ?
N006 C007 C009 C00H -177.2(4) . . . . ?
N006 C00E C00D C00I 42.5(5) . . . . ?
N006 C00E C00D C00G -142.6(4) . . . . ?
C007 N005 C00K C00L 0.9(6) . . . . ?
C007 N006 C008 Pd00 2.6(4) . . . . ?
C007 N006 C008 O004 178.9(3) . . . . ?
C007 N006 C00E C00D 79.7(4) . . . . ?
C007 C009 C00H C00L -0.6(6) . . . . ?
C008 N006 C007 N005 -5.6(5) . . . . ?
C008 N006 C007 C009 174.3(3) . . . . ?
C008 N006 C00E C00D -98.7(4) . . . . ?
C009 C00H C00L C00K -1.2(6) . . . . ?
C00V C00J C00A P003 -175.1(4) . . . . ?
C00V C00J C00A C00B -1.7(7) . . . . ?
C00U C00F C00C P003 172.7(4) . . . . ?
C00U C00F C00C C00O 0.8(7) . . . . ?
C00U C010 C012 C00O 1.4(8) . . . . ?
C00W C00Z C00T C00M -0.7(7) . . . . ?
C00W C00X C00S C00M -0.5(7) . . . . ?
C00K N005 C007 N006 177.1(3) . . . . ?
C00K N005 C007 C009 -2.8(5) . . . . ?
C00J C00V C011 C00P 0.5(8) . . . . ?
C00M P003 C00C C00O -156.2(3) . . . . ?
C00M P003 C00C C00F 31.8(4) . . . . ?
C00M P003 C00A C00J -35.3(4) . . . . ?
C00M P003 C00A C00B 151.2(3) . . . . ?
C00P C00B C00A P003 175.3(3) . . . . ?
C00P C00B C00A C00J 1.6(7) . . . . ?
C00S C00X C00W C00Z 1.0(7) . . . . ?
C00S C00M C00T C00Z 1.2(6) . . . . ?
C00Q C00I C00D C00G -1.7(6) . . . . ?
C00Q C00I C00D C00E 173.3(4) . . . . ?
C00Q C00N C00R C00G -1.4(7) . . . . ?
C00R C00G C00D C00I 2.3(6) . . . . ?
C00R C00G C00D C00E -172.7(4) . . . . ?
C00R C00N C00Q C00I 2.0(7) . . . . ?
C00T C00Z C00W C00X -0.4(7) . . . . ?
C00T C00M C00S C00X -0.6(6) . . . . ?
C00F C00U C010 C012 -1.5(8) . . . . ?
C00E N006 C007 N005 176.0(3) . . . . ?
C00E N006 C007 C009 -4.1(5) . . . . ?
C00E N006 C008 Pd00 -179.0(3) . . . . ?
C00E N006 C008 O004 -2.6(5) . . . . ?
C00D C00I C00Q C00N -0.4(7) . . . . ?
C00D C00G C00R C00N -0.8(7) . . . . ?
C00C P003 C00M C00S -141.3(3) . . . . ?
C00C P003 C00M C00T 44.7(4) . . . . ?
C00C P003 C00A C00J 74.9(4) . . . . ?
C00C P003 C00A C00B -98.5(4) . . . . ?
C00C C00O C012 C010 -0.3(7) . . . . ?
C00B C00P C011 C00V -0.6(8) . . . . ?
C00A P003 C00M C00S -35.1(4) . . . . ?
C00A P003 C00M C00T 150.9(3) . . . . ?
C00A P003 C00C C00O 92.6(4) . . . . ?
C00A P003 C00C C00F -79.4(4) . . . . ?
C010 C00U C00F C00C 0.4(8) . . . . ?
C011 C00V C00J C00A 0.6(8) . . . . ?
C011 C00P C00B C00A -0.4(7) . . . . ?
C012 C00O C00C P003 -173.0(4) . . . . ?
C012 C00O C00C C00F -0.8(7) . . . . ?

loop_
_smtbx_masks_void_nr
_smtbx_masks_void_average_x
_smtbx_masks_void_average_y
_smtbx_masks_void_average_z
_smtbx_masks_void_volume
_smtbx_masks_void_count_electrons
_smtbx_masks_void_content
1 -0.558 0.000 0.500 406.2 103.5 '2 EtOAc'
2 -0.590 0.500 1.000 406.2 103.5 '2 EtOAc'
